data_7715577
loop_
_publ_author_name
'&#x17d;evart, Tisa'
'Pinter, Balazs'
'Lozin&#x161;ek, Matic'
'Urankar, Damijana'
'Jansen-van Vuuren, Ross D'
'Ko&#x161;mrlj, Janez'

_publ_section_title
;
 Towards structurally versatile mesoionic N-heterocyclic olefin ligands
 and their coordination to palladium, gold, and boron hydride.
;
_journal_issue 21
_journal_name_full 'Dalton transactions (Cambridge, England : 2003)'
_journal_page_first 8915
_journal_page_last 8925
_journal_paper_doi 10.1039/d4dt00195h
_journal_volume 53
_journal_year 2024
_chemical_formula_moiety 'C50 H54 Cl2 N6 P2 Pd, 2(B F4), C D Cl3'
_chemical_formula_sum 'C51 H54 B2 Cl5 D F8 N6 P2 Pd'
_chemical_formula_weight 1272.22
_space_group_crystal_system monoclinic
_space_group_IT_number 14
_space_group_name_Hall '-P 2ybc'
_space_group_name_H-M_alt 'P 1 21/c 1'
_atom_sites_solution_hydrogens geom
_atom_sites_solution_primary iterative
_audit_creation_date 2023-09-27
_audit_creation_method
;
Olex2 1.5
(compiled 2023.08.24 svn.re1ec1418 for OlexSys, GUI svn.r6817)
;
_audit_update_record
;
2023-09-27 deposited with the CCDC.	2024-03-25 downloaded from the CCDC.
;
_cell_angle_alpha 90
_cell_angle_beta 101.4136(16)
_cell_angle_gamma 90
_cell_formula_units_Z 4
_cell_length_a 18.7815(3)
_cell_length_b 12.9118(2)
_cell_length_c 23.7001(4)
_cell_measurement_reflns_used 17835
_cell_measurement_temperature 100.00(10)
_cell_measurement_theta_max 75.5600
_cell_measurement_theta_min 2.7420
_cell_volume 5633.69(16)
_computing_cell_refinement 'CrysAlisPro 1.171.42.102a (Rigaku OD, 2023)'
_computing_data_collection 'CrysAlisPro 1.171.42.102a (Rigaku OD, 2023)'
_computing_data_reduction 'CrysAlisPro 1.171.42.102a (Rigaku OD, 2023)'
_computing_molecular_graphics 'Olex2 1.5 (Dolomanov et al., 2009)'
_computing_publication_material 'Olex2 1.5 (Dolomanov et al., 2009)'
_computing_structure_refinement 'SHELXL 2019/2 (Sheldrick, 2015)'
_computing_structure_solution 'olex2.solve 1.5 (Bourhis et al., 2015)'
_diffrn_ambient_environment N~2~
_diffrn_ambient_temperature 100.00(10)
_diffrn_detector 'Hybrid Pixel Array Detector'
_diffrn_detector_area_resol_mean 13.3333
_diffrn_detector_type 'Eiger2 R CdTe 1M'
_diffrn_measured_fraction_theta_full 0.997
_diffrn_measured_fraction_theta_max 0.967
_diffrn_measurement_details
;
List of Runs (angles in degrees, time in seconds):

  # Type    Start    End  Width  t~exp~   \w     \q     \k     \f   Frames
#--------------------------------------------------------------------------
  1  \w    -66.00  -5.00   0.50    3.00    --  -47.56  71.00  65.00  122
  2  \w    -82.00 -29.00   0.50    3.00    --  -47.56 -71.00 -64.00  106
  3  \w     77.00 105.00   0.50    3.00    --   47.56  71.00  65.00   56
  4  \w     42.00  69.00   0.50    3.00    --   47.56  71.00  65.00   54
  5  \w   -101.00 -74.00   0.50    6.00    --  -82.50 -71.00 -64.00   54
  6  \w    -81.00 -50.00   0.50    6.00    --  -82.50  71.00  65.00   62
  7  \w     86.00 161.00   0.50    6.00    --  104.00  71.00  65.00  150
  8  \w     52.00  86.00   0.50    6.00    --  104.00 -71.00 -64.00   68
  9  \w   -101.00 -48.00   0.50    3.00    --  -47.56 -57.00-120.00  106
 10  \w   -110.00 -47.00   0.50    3.00    --  -47.56 -57.00  90.00  126
 11  \w    -10.00  53.00   0.50    3.00    --   47.56 -71.00 -64.00  126
 12  \w    -48.00 -17.00   0.50    6.00    --  -82.50  45.00 -90.00   62
 13  \w    -49.00 -19.00   0.50    6.00    --  -82.50  45.00-120.00   60
 14  \w     43.00  70.00   0.50    6.00    --  104.00 -61.00   0.00   54
 15  \w     91.00 155.00   0.50    6.00    --  104.00  77.00 -30.00  128
 16  \w     44.00  69.00   0.50    6.00    --  104.00 -61.00-150.00   50
 17  \w     43.00  70.00   0.50    6.00    --  104.00 -61.00 -90.00   54
 18  \w    101.00 153.00   0.50    6.00    --  104.00  77.00  30.00  104
 19  \w    100.00 157.00   0.50    6.00    --  104.00  61.00   0.00  114
 20  \w     49.00  94.00   0.50    6.00    --  104.00 -77.00-180.00   90
 21  \w     44.00  69.00   0.50    6.00    --  104.00 -61.00-120.00   50
 22  \w     66.00  97.00   0.50    6.00    --  104.00 -77.00 -30.00   62
 23  \w     54.00  94.00   0.50    6.00    --  104.00 -77.00-150.00   80
 24  \w     43.00  70.00   0.50    6.00    --  104.00 -61.00  90.00   54
 25  \w     48.00  89.00   0.50    6.00    --  104.00 -77.00  90.00   82
 26  \w     43.00  71.00   0.50    6.00    --  104.00 -61.00-180.00   56
 27  \w     53.00  90.00   0.50    6.00    --  104.00 -77.00  30.00   74
 28  \w    139.00 167.00   0.50    6.00    --  104.00  45.00  90.00   56
 29  \w     51.00  92.00   0.50    6.00    --  104.00 -77.00 150.00   82
 30  \w    105.00 149.00   0.50    6.00    --  104.00  45.00 -30.00   88
;
_diffrn_measurement_device 'four-circle diffractometer'
_diffrn_measurement_device_type 'XtaLAB Synergy-S, Dualflex, Eiger2 R CdTe 1M'
_diffrn_measurement_method '\w scans'
_diffrn_orient_matrix_type 'CrysAlisPro convention (1999,Acta A55,543-557)'
_diffrn_orient_matrix_UB_11 0.0247065000
_diffrn_orient_matrix_UB_12 -0.0953240000
_diffrn_orient_matrix_UB_13 -0.0302288000
_diffrn_orient_matrix_UB_21 -0.0735721000
_diffrn_orient_matrix_UB_22 -0.0013481000
_diffrn_orient_matrix_UB_23 -0.0424432000
_diffrn_orient_matrix_UB_31 0.0312441000
_diffrn_orient_matrix_UB_32 0.0717146000
_diffrn_orient_matrix_UB_33 -0.0410369000
_diffrn_radiation_monochromator mirror
_diffrn_radiation_probe x-ray
_diffrn_radiation_type 'Cu K\a'
_diffrn_radiation_wavelength 1.54184
_diffrn_reflns_av_R_equivalents 0.0572
_diffrn_reflns_av_unetI/netI 0.0357
_diffrn_reflns_Laue_measured_fraction_full 0.997
_diffrn_reflns_Laue_measured_fraction_max 0.967
_diffrn_reflns_limit_h_max 23
_diffrn_reflns_limit_h_min -23
_diffrn_reflns_limit_k_max 16
_diffrn_reflns_limit_k_min -10
_diffrn_reflns_limit_l_max 29
_diffrn_reflns_limit_l_min -29
_diffrn_reflns_number 41980
_diffrn_reflns_point_group_measured_fraction_full 0.997
_diffrn_reflns_point_group_measured_fraction_max 0.967
_diffrn_reflns_theta_full 67.684
_diffrn_reflns_theta_max 76.099
_diffrn_reflns_theta_min 2.400
_diffrn_source 'micro-focus sealed X-ray tube'
_diffrn_source_type 'PhotonJet (Cu) X-ray Source'
_exptl_absorpt_coefficient_mu 5.956
_exptl_absorpt_correction_T_max 1.000
_exptl_absorpt_correction_T_min 0.476
_exptl_absorpt_correction_type gaussian
_exptl_absorpt_process_details
;
CrysAlisPro 1.171.42.102a (Rigaku Oxford Diffraction, 2023)
Numerical absorption correction based on gaussian integration over
a multifaceted crystal model
Empirical absorption correction using spherical harmonics,
implemented in SCALE3 ABSPACK scaling algorithm.
;
_exptl_crystal_colour yellow
_exptl_crystal_colour_primary yellow
_exptl_crystal_density_diffrn 1.500
_exptl_crystal_description block
_exptl_crystal_F_000 2584
_exptl_crystal_recrystallization_method 'Re-crystallisation from solvent: chloroform-d'
_exptl_crystal_size_max 0.144
_exptl_crystal_size_mid 0.082
_exptl_crystal_size_min 0.071
_refine_diff_density_max 6.456
_refine_diff_density_min -2.683
_refine_diff_density_rms 0.229
_refine_ls_extinction_method none
_refine_ls_goodness_of_fit_ref 1.060
_refine_ls_hydrogen_treatment constr
_refine_ls_matrix_type full
_refine_ls_number_parameters 677
_refine_ls_number_reflns 11392
_refine_ls_number_restraints 0
_refine_ls_restrained_S_all 1.060
_refine_ls_R_factor_all 0.1056
_refine_ls_R_factor_gt 0.0987
_refine_ls_shift/su_max 0.000
_refine_ls_shift/su_mean 0.000
_refine_ls_structure_factor_coef Fsqd
_refine_ls_weighting_details 'w=1/[\s^2^(Fo^2^)+(0.1791P)^2^+36.7797P] where P=(Fo^2^+2Fc^2^)/3'
_refine_ls_weighting_scheme calc
_refine_ls_wR_factor_gt 0.2641
_refine_ls_wR_factor_ref 0.2717
_reflns_Friedel_coverage 0.000
_reflns_number_gt 10029
_reflns_number_total 11392
_reflns_threshold_expression 'I > 2\s(I)'
_cod_data_source_file d4dt00195h2.cif
_cod_data_source_block tzd247_1
_cod_depositor_comments 'Adding full bibliography for 7715576--7715577.cif.'
_cod_original_cell_volume 5633.69(15)
_cod_database_code 7715577
_shelx_shelxl_version_number 2019/2
_chemical_oxdiff_formula 'C51 H55 B2 Cl5 F8 N6 P2 Pd'
_chemical_oxdiff_usercomment '100 K, TZ'
_shelx_space_group_comment
;
The symmetry employed for this shelxl refinement is uniquely defined
by the following loop, which should always be used as a source of
symmetry information in preference to the above space-group names.
They are only intended as comments.
;
_shelx_estimated_absorpt_t_max 0.677
_shelx_estimated_absorpt_t_min 0.481
_olex2_refinement_description
;
1. Fixed Uiso
 At 1.2 times of:
  All C(H) groups, All C(H,H) groups
 At 1.5 times of:
  All C(H,H,H) groups
2.a Ternary CH refined with riding coordinates:
 C51(D51)
2.b Secondary CH2 refined with riding coordinates:
 C3(H3A,H3B), C4(H4A,H4B), C28(H28A,H28B), C29(H29A,H29B)
2.c Aromatic/amide H refined with riding coordinates:
 C8(H8), C9(H9), C11(H11), C12(H12), C15(H15), C16(H16), C17(H17), C18(H18),
 C19(H19), C21(H21), C22(H22), C23(H23), C24(H24), C25(H25), C33(H33), C34(H34),
  C36(H36), C37(H37), C40(H40), C41(H41), C42(H42), C43(H43), C44(H44),
 C46(H46), C47(H47), C48(H48), C49(H49), C50(H50)
2.d Idealised Me refined as rotating group:
 C5(H5A,H5B,H5C), C6(H6A,H6B,H6C), C13(H13A,H13B,H13C), C30(H30A,H30B,H30C),
 C31(H31A,H31B,H31C), C38(H38A,H38B,H38C)
;
_olex2_submission_special_instructions 'No special instructions were received'
_oxdiff_exptl_absorpt_empirical_details
;
Empirical correction (ABSPACK) includes:
- Absorption correction using spherical harmonics
- Frame scaling
;
_oxdiff_exptl_absorpt_empirical_full_max 1.909
_oxdiff_exptl_absorpt_empirical_full_min 0.588

loop_
_space_group_symop_operation_xyz
'x, y, z'
'-x, y+1/2, -z+1/2'
'-x, -y, -z'
'x, -y-1/2, z-1/2'

loop_
_atom_site_label
_atom_site_type_symbol
_atom_site_fract_x
_atom_site_fract_y
_atom_site_fract_z
_atom_site_U_iso_or_equiv
_atom_site_adp_type
_atom_site_occupancy
_atom_site_site_symmetry_order
_atom_site_calc_flag
_atom_site_refinement_flags_posn
_atom_site_refinement_flags_adp
_atom_site_refinement_flags_occupancy
_atom_site_disorder_assembly
_atom_site_disorder_group
Pd1 Pd 0.24781(2) 0.65489(3) 0.24507(2) 0.01839(17) Uani 1 1 d . . . . .
Cl1 Cl 0.15286(7) 0.54429(11) 0.21281(7) 0.0249(3) Uani 1 1 d . . . . .
Cl2 Cl 0.34280(7) 0.76517(11) 0.27805(7) 0.0246(3) Uani 1 1 d . . . . .
P1 P 0.31695(8) 0.51809(11) 0.29019(6) 0.0188(3) Uani 1 1 d . . . . .
P2 P 0.17660(8) 0.79105(11) 0.20032(6) 0.0190(3) Uani 1 1 d . . . . .
N1 N 0.2425(3) 0.3325(4) 0.2519(2) 0.0228(11) Uani 1 1 d . . . . .
N2 N 0.2006(3) 0.2572(4) 0.2660(2) 0.0247(11) Uani 1 1 d . . . . .
N3 N 0.1927(3) 0.2832(4) 0.3182(2) 0.0247(11) Uani 1 1 d . . . . .
N4 N 0.2521(3) 0.9789(4) 0.2374(2) 0.0221(10) Uiso 1 1 d . . . . .
N5 N 0.2932(3) 1.0511(4) 0.2225(2) 0.0213(10) Uani 1 1 d . . . . .
N6 N 0.2993(3) 1.0259(4) 0.1691(2) 0.0227(10) Uani 1 1 d . . . . .
C1 C 0.2627(3) 0.4009(5) 0.2949(3) 0.0225(12) Uani 1 1 d . . . . .
C2 C 0.2287(3) 0.3718(5) 0.3383(3) 0.0243(12) Uani 1 1 d . . . . .
C3 C 0.2179(4) 0.4197(5) 0.3931(3) 0.0286(14) Uani 1 1 d . . . . .
H3A H 0.264913 0.446869 0.414447 0.034 Uiso 1 1 calc R U . . .
H3B H 0.200941 0.366215 0.417328 0.034 Uiso 1 1 calc R U . . .
C4 C 0.1625(5) 0.5078(7) 0.3821(4) 0.045(2) Uani 1 1 d . . . . .
H4A H 0.178716 0.559951 0.356713 0.055 Uiso 1 1 calc R U . . .
H4B H 0.115164 0.480036 0.361900 0.055 Uiso 1 1 calc R U . . .
C5 C 0.1528(5) 0.5597(9) 0.4373(4) 0.059(3) Uani 1 1 d . . . . .
H5A H 0.113713 0.610996 0.428762 0.088 Uiso 1 1 calc R U . . .
H5B H 0.198148 0.594277 0.455224 0.088 Uiso 1 1 calc R U . . .
H5C H 0.140378 0.507490 0.463777 0.088 Uiso 1 1 calc R U . . .
C6 C 0.2585(4) 0.3251(5) 0.1937(3) 0.0282(13) Uani 1 1 d . . . . .
H6A H 0.306746 0.294490 0.196013 0.042 Uiso 1 1 calc R U . . .
H6B H 0.257469 0.394386 0.176779 0.042 Uiso 1 1 calc R U . . .
H6C H 0.221954 0.281293 0.169697 0.042 Uiso 1 1 calc R U . . .
C7 C 0.1488(3) 0.2169(5) 0.3470(3) 0.0242(12) Uani 1 1 d . . . . .
C8 C 0.1823(4) 0.1625(6) 0.3959(3) 0.0339(16) Uani 1 1 d . . . . .
H8 H 0.232834 0.169590 0.410809 0.041 Uiso 1 1 calc R U . . .
C9 C 0.1398(4) 0.0981(6) 0.4219(3) 0.0367(16) Uani 1 1 d . . . . .
H9 H 0.161500 0.061102 0.455638 0.044 Uiso 1 1 calc R U . . .
C10 C 0.0658(4) 0.0861(5) 0.3998(3) 0.0309(14) Uani 1 1 d . . . . .
C11 C 0.0344(4) 0.1423(5) 0.3522(3) 0.0285(14) Uani 1 1 d . . . . .
H11 H -0.016366 0.136480 0.337720 0.034 Uiso 1 1 calc R U . . .
C12 C 0.0762(3) 0.2084(5) 0.3247(3) 0.0284(14) Uani 1 1 d . . . . .
H12 H 0.054533 0.246199 0.291281 0.034 Uiso 1 1 calc R U . . .
C13 C 0.0221(4) 0.0136(6) 0.4286(4) 0.0402(18) Uani 1 1 d . . . . .
H13A H 0.042848 -0.056145 0.429505 0.060 Uiso 1 1 calc R U . . .
H13B H -0.028159 0.012314 0.407140 0.060 Uiso 1 1 calc R U . . .
H13C H 0.023017 0.037247 0.468030 0.060 Uiso 1 1 calc R U . . .
C14 C 0.3887(3) 0.4789(5) 0.2531(3) 0.0238(12) Uani 1 1 d . . . . .
C15 C 0.4107(3) 0.5499(5) 0.2156(3) 0.0247(12) Uani 1 1 d . . . . .
H15 H 0.386699 0.614674 0.208384 0.030 Uiso 1 1 calc R U . . .
C16 C 0.4681(3) 0.5253(5) 0.1887(3) 0.0273(13) Uani 1 1 d . . . . .
H16 H 0.482886 0.573448 0.162954 0.033 Uiso 1 1 calc R U . . .
C17 C 0.5036(4) 0.4316(6) 0.1990(3) 0.0296(14) Uani 1 1 d . . . . .
H17 H 0.543478 0.416003 0.181240 0.035 Uiso 1 1 calc R U . . .
C18 C 0.4808(3) 0.3603(5) 0.2355(3) 0.0275(13) Uani 1 1 d . . . . .
H18 H 0.504865 0.295404 0.242181 0.033 Uiso 1 1 calc R U . . .
C19 C 0.4236(3) 0.3826(5) 0.2623(3) 0.0245(12) Uani 1 1 d . . . . .
H19 H 0.407964 0.332868 0.286833 0.029 Uiso 1 1 calc R U . . .
C20 C 0.3582(3) 0.5321(5) 0.3660(3) 0.0234(12) Uani 1 1 d . . . . .
C21 C 0.3981(4) 0.4487(5) 0.3945(3) 0.0280(13) Uani 1 1 d . . . . .
H21 H 0.410387 0.391346 0.373208 0.034 Uiso 1 1 calc R U . . .
C22 C 0.4191(4) 0.4505(6) 0.4529(3) 0.0358(15) Uani 1 1 d . . . . .
H22 H 0.445199 0.393434 0.472153 0.043 Uiso 1 1 calc R U . . .
C23 C 0.4031(4) 0.5344(6) 0.4846(3) 0.0346(15) Uani 1 1 d . . . . .
H23 H 0.417138 0.534078 0.525353 0.042 Uiso 1 1 calc R U . . .
C24 C 0.3660(4) 0.6196(6) 0.4563(3) 0.0329(15) Uani 1 1 d . . . . .
H24 H 0.356915 0.678549 0.477820 0.040 Uiso 1 1 calc R U . . .
C25 C 0.3424(4) 0.6182(5) 0.3972(3) 0.0273(13) Uani 1 1 d . . . . .
H25 H 0.315980 0.675054 0.378000 0.033 Uiso 1 1 calc R U . . .
C26 C 0.2295(3) 0.9087(5) 0.1949(3) 0.0227(12) Uani 1 1 d . . . . .
C27 C 0.2615(3) 0.9388(5) 0.1493(3) 0.0206(12) Uani 1 1 d . . . . .
C28 C 0.2663(3) 0.8896(5) 0.0933(3) 0.0248(13) Uani 1 1 d . . . . .
H28A H 0.286529 0.940052 0.069274 0.030 Uiso 1 1 calc R U . . .
H28B H 0.216901 0.870532 0.072698 0.030 Uiso 1 1 calc R U . . .
C29 C 0.3146(4) 0.7918(5) 0.1020(3) 0.0309(14) Uani 1 1 d . . . . .
H29A H 0.294732 0.742366 0.126766 0.037 Uiso 1 1 calc R U . . .
H29B H 0.312852 0.758231 0.064178 0.037 Uiso 1 1 calc R U . . .
C30 C 0.3926(4) 0.8146(6) 0.1289(3) 0.0334(15) Uani 1 1 d . . . . .
H30A H 0.412722 0.863563 0.104578 0.050 Uiso 1 1 calc R U . . .
H30B H 0.420718 0.750174 0.132381 0.050 Uiso 1 1 calc R U . . .
H30C H 0.395049 0.844819 0.167127 0.050 Uiso 1 1 calc R U . . .
C31 C 0.2373(4) 0.9859(5) 0.2952(3) 0.0257(13) Uani 1 1 d . . . . .
H31A H 0.193552 1.027580 0.294460 0.039 Uiso 1 1 calc R U . . .
H31B H 0.278644 1.018644 0.320716 0.039 Uiso 1 1 calc R U . . .
H31C H 0.229879 0.916263 0.309396 0.039 Uiso 1 1 calc R U . . .
C32 C 0.3442(3) 1.0904(5) 0.1405(3) 0.0244(12) Uani 1 1 d . . . . .
C33 C 0.3124(4) 1.1450(5) 0.0926(3) 0.0276(14) Uani 1 1 d . . . . .
H33 H 0.261750 1.139327 0.077564 0.033 Uiso 1 1 calc R U . . .
C34 C 0.3560(4) 1.2093(5) 0.0661(3) 0.0283(13) Uani 1 1 d . . . . .
H34 H 0.334744 1.246919 0.032555 0.034 Uiso 1 1 calc R U . . .
C35 C 0.4303(4) 1.2190(5) 0.0884(3) 0.0275(13) Uani 1 1 d . . . . .
C36 C 0.4601(4) 1.1607(5) 0.1371(3) 0.0297(14) Uani 1 1 d . . . . .
H36 H 0.510660 1.165359 0.152482 0.036 Uiso 1 1 calc R U . . .
C37 C 0.4178(4) 1.0967(5) 0.1634(3) 0.0285(13) Uani 1 1 d . . . . .
H37 H 0.438741 1.057639 0.196529 0.034 Uiso 1 1 calc R U . . .
C38 C 0.4766(4) 1.2920(6) 0.0615(3) 0.0345(15) Uani 1 1 d . . . . .
H38A H 0.460145 1.363303 0.065084 0.052 Uiso 1 1 calc R U . . .
H38B H 0.472359 1.274682 0.020755 0.052 Uiso 1 1 calc R U . . .
H38C H 0.527397 1.285470 0.081321 0.052 Uiso 1 1 calc R U . . .
C39 C 0.1299(3) 0.7719(5) 0.1260(3) 0.0244(12) Uani 1 1 d . . . . .
C40 C 0.0781(4) 0.8432(5) 0.0983(3) 0.0323(15) Uani 1 1 d . . . . .
H40 H 0.065512 0.901030 0.119046 0.039 Uiso 1 1 calc R U . . .
C41 C 0.0454(4) 0.8304(6) 0.0416(3) 0.0380(16) Uani 1 1 d . . . . .
H41 H 0.010328 0.879024 0.023353 0.046 Uiso 1 1 calc R U . . .
C42 C 0.0637(4) 0.7462(6) 0.0108(3) 0.0376(16) Uani 1 1 d . . . . .
H42 H 0.040351 0.736320 -0.028192 0.045 Uiso 1 1 calc R U . . .
C43 C 0.1167(4) 0.6760(6) 0.0374(3) 0.0345(15) Uani 1 1 d . . . . .
H43 H 0.130850 0.620187 0.015947 0.041 Uiso 1 1 calc R U . . .
C44 C 0.1485(3) 0.6880(5) 0.0951(3) 0.0269(13) Uani 1 1 d . . . . .
H44 H 0.182932 0.638671 0.113517 0.032 Uiso 1 1 calc R U . . .
C45 C 0.1083(3) 0.8286(5) 0.2406(3) 0.0238(12) Uani 1 1 d . . . . .
C46 C 0.0926(3) 0.7600(5) 0.2824(3) 0.0258(13) Uani 1 1 d . . . . .
H46 H 0.119939 0.698007 0.290599 0.031 Uiso 1 1 calc R U . . .
C47 C 0.0373(3) 0.7822(6) 0.3118(3) 0.0301(14) Uani 1 1 d . . . . .
H47 H 0.026605 0.735193 0.339804 0.036 Uiso 1 1 calc R U . . .
C48 C -0.0025(4) 0.8732(6) 0.3001(3) 0.0328(15) Uani 1 1 d . . . . .
H48 H -0.040701 0.888049 0.319744 0.039 Uiso 1 1 calc R U . . .
C49 C 0.0137(4) 0.9423(6) 0.2597(3) 0.0307(14) Uani 1 1 d . . . . .
H49 H -0.013453 1.004564 0.252159 0.037 Uiso 1 1 calc R U . . .
C50 C 0.0690(3) 0.9217(5) 0.2303(3) 0.0259(13) Uani 1 1 d . . . . .
H50 H 0.080253 0.970316 0.203222 0.031 Uiso 1 1 calc R U . . .
Cl3 Cl 0.41645(10) 0.90507(15) 0.52895(9) 0.0410(4) Uani 1 1 d . . . . .
Cl4 Cl 0.28944(11) 1.01444(16) 0.54907(10) 0.0475(5) Uani 1 1 d . . . . .
Cl5 Cl 0.27809(12) 0.88148(17) 0.44982(9) 0.0510(5) Uani 1 1 d . . . . .
C51 C 0.3359(4) 0.9675(6) 0.4967(4) 0.0412(17) Uani 1 1 d . . . . .
D51 D 0.348275 1.027369 0.473677 0.049 Uiso 1 1 calc R U . . .
F1 F 0.3946(2) 0.0561(3) 0.3864(2) 0.0381(10) Uani 1 1 d . . . . .
F2 F 0.3456(2) 0.1989(3) 0.33851(18) 0.0377(9) Uani 1 1 d . . . . .
F3 F 0.4574(2) 0.2085(3) 0.3968(2) 0.0382(10) Uani 1 1 d . . . . .
F4 F 0.3563(2) 0.1882(4) 0.43534(19) 0.0390(10) Uani 1 1 d . . . . .
B1 B 0.3892(4) 0.1628(6) 0.3890(3) 0.0272(15) Uani 1 1 d . . . . .
F5 F 0.1480(3) 0.1091(4) 0.1549(2) 0.0481(12) Uani 1 1 d . . . . .
F6 F 0.1268(3) 0.1104(6) 0.0580(3) 0.0688(17) Uani 1 1 d . . . . .
F7 F 0.0326(2) 0.0963(4) 0.1044(3) 0.0515(12) Uani 1 1 d . . . . .
F8 F 0.0943(3) 0.2479(4) 0.1076(2) 0.0515(12) Uani 1 1 d . . . . .
B2 B 0.1002(4) 0.1407(6) 0.1060(4) 0.0306(16) Uani 1 1 d . . . . .

loop_
_atom_site_aniso_label
_atom_site_aniso_U_11
_atom_site_aniso_U_22
_atom_site_aniso_U_33
_atom_site_aniso_U_23
_atom_site_aniso_U_13
_atom_site_aniso_U_12
Pd1 0.0132(2) 0.0139(3) 0.0300(3) 0.00035(15) 0.00901(17) 0.00000(14)
Cl1 0.0157(6) 0.0177(7) 0.0418(8) 0.0007(6) 0.0066(5) -0.0025(5)
Cl2 0.0178(6) 0.0170(7) 0.0391(8) 0.0007(5) 0.0060(5) -0.0031(5)
P1 0.0158(7) 0.0137(7) 0.0291(7) 0.0009(5) 0.0099(6) 0.0001(5)
P2 0.0159(6) 0.0145(7) 0.0284(7) -0.0005(5) 0.0086(5) 0.0007(5)
N1 0.026(3) 0.013(3) 0.032(3) -0.0042(19) 0.010(2) 0.0054(19)
N2 0.021(2) 0.019(3) 0.037(3) 0.004(2) 0.013(2) -0.001(2)
N3 0.022(2) 0.020(3) 0.035(3) -0.001(2) 0.013(2) -0.006(2)
N5 0.026(3) 0.016(2) 0.026(2) 0.0007(19) 0.014(2) -0.0056(19)
N6 0.020(2) 0.014(2) 0.034(3) 0.002(2) 0.007(2) -0.0022(19)
C1 0.020(3) 0.014(3) 0.035(3) -0.002(2) 0.009(2) 0.003(2)
C2 0.023(3) 0.015(3) 0.038(3) -0.001(2) 0.013(3) 0.001(2)
C3 0.029(3) 0.031(3) 0.030(3) -0.003(3) 0.017(3) -0.003(3)
C4 0.042(4) 0.056(5) 0.040(4) -0.007(4) 0.013(3) 0.018(4)
C5 0.045(5) 0.085(8) 0.048(5) -0.017(5) 0.012(4) 0.021(5)
C6 0.027(3) 0.027(3) 0.033(3) -0.007(3) 0.012(3) -0.006(3)
C7 0.027(3) 0.015(3) 0.035(3) 0.002(2) 0.016(3) -0.003(2)
C8 0.021(3) 0.037(4) 0.045(4) 0.010(3) 0.010(3) 0.004(3)
C9 0.028(3) 0.040(4) 0.043(4) 0.014(3) 0.010(3) 0.003(3)
C10 0.026(3) 0.027(3) 0.045(4) 0.002(3) 0.020(3) 0.003(3)
C11 0.021(3) 0.023(3) 0.045(4) 0.003(3) 0.013(3) 0.002(2)
C12 0.024(3) 0.019(3) 0.044(4) 0.006(3) 0.011(3) 0.002(2)
C13 0.031(4) 0.038(4) 0.057(5) 0.016(3) 0.022(3) -0.002(3)
C14 0.020(3) 0.021(3) 0.032(3) -0.002(2) 0.009(2) 0.000(2)
C15 0.021(3) 0.025(3) 0.029(3) 0.002(2) 0.007(2) 0.001(2)
C16 0.022(3) 0.030(3) 0.033(3) 0.006(3) 0.014(3) 0.002(3)
C17 0.023(3) 0.035(4) 0.034(3) -0.003(3) 0.014(3) 0.000(3)
C18 0.022(3) 0.028(3) 0.033(3) -0.001(3) 0.008(3) 0.005(3)
C19 0.025(3) 0.016(3) 0.034(3) 0.001(2) 0.009(2) 0.003(2)
C20 0.018(3) 0.026(3) 0.028(3) -0.002(2) 0.009(2) -0.002(2)
C21 0.028(3) 0.025(3) 0.032(3) -0.003(3) 0.009(3) 0.005(3)
C22 0.032(4) 0.032(4) 0.043(4) -0.001(3) 0.007(3) 0.006(3)
C23 0.039(4) 0.033(4) 0.032(3) -0.005(3) 0.006(3) 0.002(3)
C24 0.038(4) 0.023(3) 0.039(4) -0.004(3) 0.011(3) 0.001(3)
C25 0.027(3) 0.020(3) 0.037(3) 0.000(3) 0.012(3) 0.002(2)
C26 0.018(3) 0.025(3) 0.028(3) 0.004(2) 0.011(2) 0.002(2)
C27 0.022(3) 0.016(3) 0.026(3) -0.002(2) 0.010(2) -0.002(2)
C28 0.025(3) 0.019(3) 0.034(3) -0.002(2) 0.014(2) -0.004(2)
C29 0.033(3) 0.022(3) 0.043(4) -0.004(3) 0.019(3) 0.002(3)
C30 0.026(3) 0.029(4) 0.048(4) 0.007(3) 0.016(3) 0.004(3)
C31 0.031(3) 0.027(3) 0.023(3) 0.000(2) 0.014(2) -0.006(3)
C32 0.025(3) 0.019(3) 0.033(3) -0.001(2) 0.016(2) -0.003(2)
C33 0.024(3) 0.027(3) 0.033(3) 0.001(3) 0.010(3) 0.000(3)
C34 0.027(3) 0.023(3) 0.037(3) 0.004(3) 0.013(3) 0.002(3)
C35 0.027(3) 0.016(3) 0.043(4) 0.002(3) 0.017(3) -0.002(2)
C36 0.022(3) 0.025(3) 0.044(4) -0.002(3) 0.013(3) -0.002(2)
C37 0.023(3) 0.024(3) 0.040(4) 0.005(3) 0.008(3) 0.002(2)
C38 0.031(3) 0.028(4) 0.048(4) 0.006(3) 0.017(3) -0.009(3)
C39 0.020(3) 0.025(3) 0.029(3) 0.000(2) 0.007(2) -0.002(2)
C40 0.030(3) 0.027(4) 0.042(4) 0.004(3) 0.011(3) 0.004(3)
C41 0.037(4) 0.036(4) 0.040(4) 0.005(3) 0.006(3) 0.002(3)
C42 0.045(4) 0.029(4) 0.038(4) 0.002(3) 0.005(3) -0.005(3)
C43 0.039(4) 0.030(4) 0.036(4) -0.003(3) 0.011(3) 0.000(3)
C44 0.023(3) 0.025(3) 0.035(3) -0.002(3) 0.009(2) -0.002(2)
C45 0.022(3) 0.016(3) 0.035(3) -0.002(2) 0.009(2) -0.001(2)
C46 0.021(3) 0.023(3) 0.034(3) 0.001(3) 0.007(2) 0.002(2)
C47 0.020(3) 0.035(4) 0.038(3) -0.001(3) 0.012(3) 0.002(3)
C48 0.024(3) 0.037(4) 0.041(4) -0.007(3) 0.015(3) 0.002(3)
C49 0.023(3) 0.031(4) 0.039(4) -0.005(3) 0.009(3) 0.010(3)
C50 0.024(3) 0.019(3) 0.036(3) -0.001(2) 0.010(3) 0.004(2)
Cl3 0.0349(9) 0.0367(10) 0.0542(10) 0.0024(8) 0.0153(8) 0.0051(7)
Cl4 0.0400(10) 0.0411(11) 0.0633(12) -0.0051(9) 0.0148(9) 0.0081(8)
Cl5 0.0563(12) 0.0424(11) 0.0501(11) -0.0011(9) 0.0001(9) 0.0054(9)
C51 0.041(4) 0.033(4) 0.051(4) 0.002(3) 0.012(3) 0.000(3)
F1 0.042(2) 0.020(2) 0.055(3) 0.0030(17) 0.017(2) 0.0024(17)
F2 0.036(2) 0.035(2) 0.040(2) 0.0049(18) 0.0019(18) 0.0037(18)
F3 0.0205(18) 0.034(2) 0.062(3) -0.003(2) 0.0139(18) -0.0007(16)
F4 0.031(2) 0.050(3) 0.040(2) -0.010(2) 0.0160(17) -0.0013(19)
B1 0.023(3) 0.026(4) 0.035(4) 0.001(3) 0.011(3) 0.002(3)
F5 0.043(3) 0.036(3) 0.059(3) 0.000(2) -0.005(2) 0.011(2)
F6 0.061(3) 0.091(5) 0.061(3) -0.021(3) 0.027(3) -0.004(3)
F7 0.027(2) 0.041(3) 0.086(4) -0.010(2) 0.013(2) -0.0025(19)
F8 0.055(3) 0.029(2) 0.067(3) 0.009(2) 0.004(2) 0.004(2)
B2 0.024(4) 0.027(4) 0.041(4) -0.005(3) 0.005(3) 0.003(3)

loop_
_atom_type_symbol
_atom_type_description
_atom_type_scat_dispersion_real
_atom_type_scat_dispersion_imag
_atom_type_scat_source
C C 0.0181 0.0091 'International Tables Vol C Tables 4.2.6.8 and 6.1.1.4'
H H 0.0000 0.0000 'International Tables Vol C Tables 4.2.6.8 and 6.1.1.4'
B B 0.0090 0.0039 'International Tables Vol C Tables 4.2.6.8 and 6.1.1.4'
Cl Cl 0.3639 0.7018 'International Tables Vol C Tables 4.2.6.8 and 6.1.1.4'
D D 0.0000 0.0000 'International Tables Vol C Tables 4.2.6.8 and 6.1.1.4'
F F 0.0727 0.0534 'International Tables Vol C Tables 4.2.6.8 and 6.1.1.4'
N N 0.0311 0.0180 'International Tables Vol C Tables 4.2.6.8 and 6.1.1.4'
P P 0.2955 0.4335 'International Tables Vol C Tables 4.2.6.8 and 6.1.1.4'
Pd Pd 0.1215 3.9337 'International Tables Vol C Tables 4.2.6.8 and 6.1.1.4'

loop_
_exptl_crystal_face_index_h
_exptl_crystal_face_index_k
_exptl_crystal_face_index_l
_exptl_crystal_face_perp_dist
-2 -1 2 0.0415
2 1 -2 0.0291
2 0 1 0.0777
1 1 -2 0.0335
-1 -1 2 0.0437
-1 2 1 0.0359
1 -2 -1 0.0406
0 1 2 0.0484
1 1 -1 0.0268
-1 0 -2 0.0698
1 0 2 0.0706
-1 1 1 0.0344
0 0 1 0.0616
0 1 -2 0.0509
2 -1 2 0.0691
-1 1 0 0.0485
-1 0 1 0.0461
-2 1 -2 0.0656
0 0 -1 0.0551

loop_
_geom_angle_atom_site_label_1
_geom_angle_atom_site_label_2
_geom_angle_atom_site_label_3
_geom_angle
_geom_angle_site_symmetry_1
_geom_angle_site_symmetry_3
_geom_angle_publ_flag
Cl1 Pd1 Cl2 179.57(6) . . ?
Cl1 Pd1 P1 90.40(5) . . ?
Cl1 Pd1 P2 88.84(5) . . ?
Cl2 Pd1 P1 89.37(5) . . ?
Cl2 Pd1 P2 91.39(5) . . ?
P1 Pd1 P2 178.99(5) . . ?
C1 P1 Pd1 112.8(2) . . ?
C14 P1 Pd1 112.9(2) . . ?
C14 P1 C1 105.8(3) . . ?
C20 P1 Pd1 117.9(2) . . ?
C20 P1 C1 98.9(3) . . ?
C20 P1 C14 107.1(3) . . ?
C26 P2 Pd1 112.7(2) . . ?
C39 P2 Pd1 117.4(2) . . ?
C39 P2 C26 102.0(3) . . ?
C45 P2 Pd1 111.4(2) . . ?
C45 P2 C26 105.3(3) . . ?
C45 P2 C39 106.9(3) . . ?
N2 N1 C1 112.4(5) . . ?
N2 N1 C6 115.2(5) . . ?
C1 N1 C6 132.4(6) . . ?
N3 N2 N1 103.3(5) . . ?
N2 N3 C2 113.7(5) . . ?
N2 N3 C7 118.1(5) . . ?
C2 N3 C7 128.2(5) . . ?
N5 N4 C26 113.1(5) . . ?
N5 N4 C31 116.4(5) . . ?
C26 N4 C31 130.5(5) . . ?
N4 N5 N6 104.4(5) . . ?
N5 N6 C27 113.1(5) . . ?
N5 N6 C32 118.1(5) . . ?
C27 N6 C32 128.7(5) . . ?
N1 C1 P1 124.8(5) . . ?
N1 C1 C2 106.7(6) . . ?
C2 C1 P1 128.1(5) . . ?
N3 C2 C3 120.6(6) . . ?
C1 C2 N3 103.8(5) . . ?
C1 C2 C3 135.1(6) . . ?
C2 C3 H3A 109.3 . . ?
C2 C3 H3B 109.3 . . ?
C2 C3 C4 111.4(6) . . ?
H3A C3 H3B 108.0 . . ?
C4 C3 H3A 109.3 . . ?
C4 C3 H3B 109.3 . . ?
C3 C4 H4A 109.2 . . ?
C3 C4 H4B 109.2 . . ?
H4A C4 H4B 107.9 . . ?
C5 C4 C3 112.1(7) . . ?
C5 C4 H4A 109.2 . . ?
C5 C4 H4B 109.2 . . ?
C4 C5 H5A 109.5 . . ?
C4 C5 H5B 109.5 . . ?
C4 C5 H5C 109.5 . . ?
H5A C5 H5B 109.5 . . ?
H5A C5 H5C 109.5 . . ?
H5B C5 H5C 109.5 . . ?
N1 C6 H6A 109.5 . . ?
N1 C6 H6B 109.5 . . ?
N1 C6 H6C 109.5 . . ?
H6A C6 H6B 109.5 . . ?
H6A C6 H6C 109.5 . . ?
H6B C6 H6C 109.5 . . ?
C8 C7 N3 118.9(6) . . ?
C12 C7 N3 118.8(6) . . ?
C12 C7 C8 122.2(6) . . ?
C7 C8 H8 121.0 . . ?
C9 C8 C7 118.1(7) . . ?
C9 C8 H8 121.0 . . ?
C8 C9 H9 119.4 . . ?
C8 C9 C10 121.3(7) . . ?
C10 C9 H9 119.4 . . ?
C9 C10 C13 119.6(7) . . ?
C11 C10 C9 119.1(6) . . ?
C11 C10 C13 121.3(7) . . ?
C10 C11 H11 119.6 . . ?
C10 C11 C12 120.9(6) . . ?
C12 C11 H11 119.6 . . ?
C7 C12 C11 118.4(6) . . ?
C7 C12 H12 120.8 . . ?
C11 C12 H12 120.8 . . ?
C10 C13 H13A 109.5 . . ?
C10 C13 H13B 109.5 . . ?
C10 C13 H13C 109.5 . . ?
H13A C13 H13B 109.5 . . ?
H13A C13 H13C 109.5 . . ?
H13B C13 H13C 109.5 . . ?
C15 C14 P1 117.8(5) . . ?
C15 C14 C19 119.6(6) . . ?
C19 C14 P1 122.6(5) . . ?
C14 C15 H15 120.1 . . ?
C16 C15 C14 119.7(6) . . ?
C16 C15 H15 120.1 . . ?
C15 C16 H16 119.7 . . ?
C17 C16 C15 120.6(6) . . ?
C17 C16 H16 119.7 . . ?
C16 C17 H17 120.2 . . ?
C16 C17 C18 119.6(6) . . ?
C18 C17 H17 120.2 . . ?
C17 C18 H18 119.6 . . ?
C19 C18 C17 120.8(6) . . ?
C19 C18 H18 119.6 . . ?
C14 C19 H19 120.2 . . ?
C18 C19 C14 119.6(6) . . ?
C18 C19 H19 120.2 . . ?
C21 C20 P1 118.8(5) . . ?
C25 C20 P1 120.5(5) . . ?
C25 C20 C21 120.2(6) . . ?
C20 C21 H21 120.2 . . ?
C22 C21 C20 119.7(6) . . ?
C22 C21 H21 120.2 . . ?
C21 C22 H22 119.5 . . ?
C21 C22 C23 120.9(7) . . ?
C23 C22 H22 119.5 . . ?
C22 C23 H23 120.1 . . ?
C22 C23 C24 119.8(7) . . ?
C24 C23 H23 120.1 . . ?
C23 C24 H24 119.9 . . ?
C25 C24 C23 120.2(6) . . ?
C25 C24 H24 119.9 . . ?
C20 C25 H25 120.4 . . ?
C24 C25 C20 119.1(6) . . ?
C24 C25 H25 120.4 . . ?
N4 C26 P2 126.6(5) . . ?
N4 C26 C27 105.6(5) . . ?
C27 C26 P2 127.5(5) . . ?
N6 C27 C26 103.8(5) . . ?
N6 C27 C28 122.7(5) . . ?
C26 C27 C28 133.1(6) . . ?
C27 C28 H28A 109.3 . . ?
C27 C28 H28B 109.3 . . ?
C27 C28 C29 111.6(5) . . ?
H28A C28 H28B 108.0 . . ?
C29 C28 H28A 109.3 . . ?
C29 C28 H28B 109.3 . . ?
C28 C29 H29A 108.9 . . ?
C28 C29 H29B 108.9 . . ?
H29A C29 H29B 107.8 . . ?
C30 C29 C28 113.2(6) . . ?
C30 C29 H29A 108.9 . . ?
C30 C29 H29B 108.9 . . ?
C29 C30 H30A 109.5 . . ?
C29 C30 H30B 109.5 . . ?
C29 C30 H30C 109.5 . . ?
H30A C30 H30B 109.5 . . ?
H30A C30 H30C 109.5 . . ?
H30B C30 H30C 109.5 . . ?
N4 C31 H31A 109.5 . . ?
N4 C31 H31B 109.5 . . ?
N4 C31 H31C 109.5 . . ?
H31A C31 H31B 109.5 . . ?
H31A C31 H31C 109.5 . . ?
H31B C31 H31C 109.5 . . ?
C33 C32 N6 119.1(6) . . ?
C33 C32 C37 122.2(6) . . ?
C37 C32 N6 118.7(6) . . ?
C32 C33 H33 120.7 . . ?
C32 C33 C34 118.7(6) . . ?
C34 C33 H33 120.7 . . ?
C33 C34 H34 119.5 . . ?
C35 C34 C33 120.9(6) . . ?
C35 C34 H34 119.5 . . ?
C34 C35 C36 118.0(6) . . ?
C34 C35 C38 120.9(6) . . ?
C36 C35 C38 121.0(6) . . ?
C35 C36 H36 119.2 . . ?
C37 C36 C35 121.6(6) . . ?
C37 C36 H36 119.2 . . ?
C32 C37 H37 120.7 . . ?
C36 C37 C32 118.6(6) . . ?
C36 C37 H37 120.7 . . ?
C35 C38 H38A 109.5 . . ?
C35 C38 H38B 109.5 . . ?
C35 C38 H38C 109.5 . . ?
H38A C38 H38B 109.5 . . ?
H38A C38 H38C 109.5 . . ?
H38B C38 H38C 109.5 . . ?
C40 C39 P2 121.3(5) . . ?
C44 C39 P2 119.5(5) . . ?
C44 C39 C40 119.2(6) . . ?
C39 C40 H40 119.6 . . ?
C41 C40 C39 120.9(7) . . ?
C41 C40 H40 119.6 . . ?
C40 C41 H41 120.0 . . ?
C40 C41 C42 119.9(7) . . ?
C42 C41 H41 120.0 . . ?
C41 C42 H42 120.1 . . ?
C41 C42 C43 119.9(7) . . ?
C43 C42 H42 120.1 . . ?
C42 C43 H43 120.0 . . ?
C44 C43 C42 120.0(7) . . ?
C44 C43 H43 120.0 . . ?
C39 C44 H44 120.0 . . ?
C43 C44 C39 120.1(6) . . ?
C43 C44 H44 120.0 . . ?
C46 C45 P2 118.2(5) . . ?
C46 C45 C50 119.1(6) . . ?
C50 C45 P2 122.6(5) . . ?
C45 C46 H46 119.8 . . ?
C47 C46 C45 120.4(6) . . ?
C47 C46 H46 119.8 . . ?
C46 C47 H47 120.0 . . ?
C48 C47 C46 119.9(7) . . ?
C48 C47 H47 120.0 . . ?
C47 C48 H48 120.0 . . ?
C49 C48 C47 120.0(6) . . ?
C49 C48 H48 120.0 . . ?
C48 C49 H49 119.6 . . ?
C48 C49 C50 120.9(6) . . ?
C50 C49 H49 119.6 . . ?
C45 C50 H50 120.2 . . ?
C49 C50 C45 119.7(6) . . ?
C49 C50 H50 120.2 . . ?
Cl3 C51 Cl4 110.9(5) . . ?
Cl3 C51 Cl5 110.7(4) . . ?
Cl3 C51 D51 108.7 . . ?
Cl4 C51 Cl5 109.2(4) . . ?
Cl4 C51 D51 108.7 . . ?
Cl5 C51 D51 108.7 . . ?
F1 B1 F2 109.3(6) . . ?
F1 B1 F3 110.8(6) . . ?
F1 B1 F4 108.4(6) . . ?
F2 B1 F4 108.6(6) . . ?
F3 B1 F2 110.0(6) . . ?
F3 B1 F4 109.6(6) . . ?
F5 B2 F6 109.0(7) . . ?
F5 B2 F7 109.8(7) . . ?
F5 B2 F8 108.2(6) . . ?
F6 B2 F7 109.8(7) . . ?
F6 B2 F8 110.3(7) . . ?
F7 B2 F8 109.6(6) . . ?

loop_
_geom_bond_atom_site_label_1
_geom_bond_atom_site_label_2
_geom_bond_distance
_geom_bond_site_symmetry_2
_geom_bond_publ_flag
Pd1 Cl1 2.2943(14) . ?
Pd1 Cl2 2.2955(14) . ?
Pd1 P1 2.3238(15) . ?
Pd1 P2 2.3331(15) . ?
P1 C1 1.841(6) . ?
P1 C14 1.820(6) . ?
P1 C20 1.819(6) . ?
P2 C26 1.833(6) . ?
P2 C39 1.823(6) . ?
P2 C45 1.811(6) . ?
N1 N2 1.335(8) . ?
N1 C1 1.344(8) . ?
N1 C6 1.471(8) . ?
N2 N3 1.318(8) . ?
N3 C2 1.367(8) . ?
N3 C7 1.450(7) . ?
N4 N5 1.304(7) . ?
N4 C26 1.358(8) . ?
N4 C31 1.454(7) . ?
N5 N6 1.331(7) . ?
N6 C27 1.362(8) . ?
N6 C32 1.446(8) . ?
C1 C2 1.367(9) . ?
C2 C3 1.488(9) . ?
C3 H3A 0.9900 . ?
C3 H3B 0.9900 . ?
C3 C4 1.530(10) . ?
C4 H4A 0.9900 . ?
C4 H4B 0.9900 . ?
C4 C5 1.513(11) . ?
C5 H5A 0.9800 . ?
C5 H5B 0.9800 . ?
C5 H5C 0.9800 . ?
C6 H6A 0.9800 . ?
C6 H6B 0.9800 . ?
C6 H6C 0.9800 . ?
C7 C8 1.393(10) . ?
C7 C12 1.366(9) . ?
C8 H8 0.9500 . ?
C8 C9 1.380(10) . ?
C9 H9 0.9500 . ?
C9 C10 1.394(10) . ?
C10 C11 1.372(10) . ?
C10 C13 1.496(9) . ?
C11 H11 0.9500 . ?
C11 C12 1.405(9) . ?
C12 H12 0.9500 . ?
C13 H13A 0.9800 . ?
C13 H13B 0.9800 . ?
C13 H13C 0.9800 . ?
C14 C15 1.396(9) . ?
C14 C19 1.403(9) . ?
C15 H15 0.9500 . ?
C15 C16 1.393(9) . ?
C16 H16 0.9500 . ?
C16 C17 1.380(10) . ?
C17 H17 0.9500 . ?
C17 C18 1.388(10) . ?
C18 H18 0.9500 . ?
C18 C19 1.383(9) . ?
C19 H19 0.9500 . ?
C20 C21 1.408(9) . ?
C20 C25 1.399(9) . ?
C21 H21 0.9500 . ?
C21 C22 1.361(10) . ?
C22 H22 0.9500 . ?
C22 C23 1.385(10) . ?
C23 H23 0.9500 . ?
C23 C24 1.400(10) . ?
C24 H24 0.9500 . ?
C24 C25 1.384(10) . ?
C25 H25 0.9500 . ?
C26 C27 1.393(8) . ?
C27 C28 1.489(8) . ?
C28 H28A 0.9900 . ?
C28 H28B 0.9900 . ?
C28 C29 1.545(9) . ?
C29 H29A 0.9900 . ?
C29 H29B 0.9900 . ?
C29 C30 1.505(10) . ?
C30 H30A 0.9800 . ?
C30 H30B 0.9800 . ?
C30 H30C 0.9800 . ?
C31 H31A 0.9800 . ?
C31 H31B 0.9800 . ?
C31 H31C 0.9800 . ?
C32 C33 1.370(10) . ?
C32 C37 1.384(9) . ?
C33 H33 0.9500 . ?
C33 C34 1.398(9) . ?
C34 H34 0.9500 . ?
C34 C35 1.396(9) . ?
C35 C36 1.400(10) . ?
C35 C38 1.506(9) . ?
C36 H36 0.9500 . ?
C36 C37 1.377(9) . ?
C37 H37 0.9500 . ?
C38 H38A 0.9800 . ?
C38 H38B 0.9800 . ?
C38 H38C 0.9800 . ?
C39 C40 1.405(9) . ?
C39 C44 1.390(9) . ?
C40 H40 0.9500 . ?
C40 C41 1.373(11) . ?
C41 H41 0.9500 . ?
C41 C42 1.389(11) . ?
C42 H42 0.9500 . ?
C42 C43 1.400(11) . ?
C43 H43 0.9500 . ?
C43 C44 1.388(10) . ?
C44 H44 0.9500 . ?
C45 C46 1.402(9) . ?
C45 C50 1.407(9) . ?
C46 H46 0.9500 . ?
C46 C47 1.391(9) . ?
C47 H47 0.9500 . ?
C47 C48 1.391(10) . ?
C48 H48 0.9500 . ?
C48 C49 1.383(11) . ?
C49 H49 0.9500 . ?
C49 C50 1.387(9) . ?
C50 H50 0.9500 . ?
Cl3 C51 1.751(8) . ?
Cl4 C51 1.760(8) . ?
Cl5 C51 1.781(9) . ?
C51 D51 1.0000 . ?
F1 B1 1.383(9) . ?
F2 B1 1.391(9) . ?
F3 B1 1.389(9) . ?
F4 B1 1.402(9) . ?
F5 B2 1.380(10) . ?
F6 B2 1.386(10) . ?
F7 B2 1.386(9) . ?
F8 B2 1.390(9) . ?

loop_
_geom_hbond_atom_site_label_D
_geom_hbond_atom_site_label_H
_geom_hbond_atom_site_label_A
_geom_hbond_distance_DH
_geom_hbond_distance_HA
_geom_hbond_distance_DA
_geom_hbond_angle_DHA
_geom_hbond_site_symmetry_A
_geom_hbond_publ_flag
C8 H8 F4 0.95 2.29 3.233(8) 173.0 . yes
C15 H15 Cl2 0.95 2.78 3.507(7) 134.1 . yes
C19 H19 F2 0.95 2.54 3.475(8) 169.7 . yes
C21 H21 F3 0.95 2.54 3.292(8) 135.7 . yes
C25 H25 Cl2 0.95 2.77 3.403(7) 124.5 . yes
C31 H31B F1 0.98 2.46 3.419(8) 165.5 1_565 yes
C44 H44 Cl1 0.95 2.80 3.337(7) 116.4 . yes
C51 D51 F1 1.00 2.43 3.241(9) 138.2 1_565 yes
C51 D51 F4 1.00 2.28 3.257(10) 163.9 1_565 yes

loop_
_geom_torsion_atom_site_label_1
_geom_torsion_atom_site_label_2
_geom_torsion_atom_site_label_3
_geom_torsion_atom_site_label_4
_geom_torsion
_geom_torsion_site_symmetry_1
_geom_torsion_site_symmetry_2
_geom_torsion_site_symmetry_3
_geom_torsion_site_symmetry_4
_geom_torsion_publ_flag
Pd1 P1 C1 N1 81.0(5) . . . . ?
Pd1 P1 C1 C2 -91.2(6) . . . . ?
Pd1 P1 C14 C15 20.2(6) . . . . ?
Pd1 P1 C14 C19 -161.8(5) . . . . ?
Pd1 P1 C20 C21 177.8(4) . . . . ?
Pd1 P1 C20 C25 6.3(6) . . . . ?
Pd1 P2 C26 N4 -79.8(5) . . . . ?
Pd1 P2 C26 C27 92.5(6) . . . . ?
Pd1 P2 C39 C40 170.9(5) . . . . ?
Pd1 P2 C39 C44 -12.3(6) . . . . ?
Pd1 P2 C45 C46 -16.3(6) . . . . ?
Pd1 P2 C45 C50 165.9(5) . . . . ?
P1 C1 C2 N3 176.1(5) . . . . ?
P1 C1 C2 C3 4.3(11) . . . . ?
P1 C14 C15 C16 176.6(5) . . . . ?
P1 C14 C19 C18 -175.9(5) . . . . ?
P1 C20 C21 C22 -169.2(6) . . . . ?
P1 C20 C25 C24 170.7(5) . . . . ?
P2 C26 C27 N6 -174.6(4) . . . . ?
P2 C26 C27 C28 -2.0(11) . . . . ?
P2 C39 C40 C41 177.3(6) . . . . ?
P2 C39 C44 C43 -175.9(5) . . . . ?
P2 C45 C46 C47 -175.7(5) . . . . ?
P2 C45 C50 C49 175.2(5) . . . . ?
N1 N2 N3 C2 -0.7(7) . . . . ?
N1 N2 N3 C7 179.6(5) . . . . ?
N1 C1 C2 N3 2.8(7) . . . . ?
N1 C1 C2 C3 -169.0(7) . . . . ?
N2 N1 C1 P1 -177.1(4) . . . . ?
N2 N1 C1 C2 -3.5(7) . . . . ?
N2 N3 C2 C1 -1.3(7) . . . . ?
N2 N3 C2 C3 172.0(6) . . . . ?
N2 N3 C7 C8 113.5(7) . . . . ?
N2 N3 C7 C12 -65.2(8) . . . . ?
N3 C2 C3 C4 -97.5(8) . . . . ?
N3 C7 C8 C9 -178.6(7) . . . . ?
N3 C7 C12 C11 178.7(6) . . . . ?
N4 N5 N6 C27 0.9(7) . . . . ?
N4 N5 N6 C32 -178.2(5) . . . . ?
N4 C26 C27 N6 -1.0(6) . . . . ?
N4 C26 C27 C28 171.5(6) . . . . ?
N5 N4 C26 P2 175.4(4) . . . . ?
N5 N4 C26 C27 1.7(7) . . . . ?
N5 N6 C27 C26 0.1(7) . . . . ?
N5 N6 C27 C28 -173.5(6) . . . . ?
N5 N6 C32 C33 -115.1(7) . . . . ?
N5 N6 C32 C37 63.4(8) . . . . ?
N6 C27 C28 C29 103.0(7) . . . . ?
N6 C32 C33 C34 178.3(6) . . . . ?
N6 C32 C37 C36 -177.9(6) . . . . ?
C1 P1 C14 C15 144.0(5) . . . . ?
C1 P1 C14 C19 -38.0(6) . . . . ?
C1 P1 C20 C21 56.0(5) . . . . ?
C1 P1 C20 C25 -115.5(5) . . . . ?
C1 N1 N2 N3 2.6(7) . . . . ?
C1 C2 C3 C4 73.3(10) . . . . ?
C2 N3 C7 C8 -66.2(9) . . . . ?
C2 N3 C7 C12 115.1(8) . . . . ?
C2 C3 C4 C5 -178.1(7) . . . . ?
C6 N1 N2 N3 -178.1(5) . . . . ?
C6 N1 C1 P1 3.8(10) . . . . ?
C6 N1 C1 C2 177.3(6) . . . . ?
C7 N3 C2 C1 178.3(6) . . . . ?
C7 N3 C2 C3 -8.4(10) . . . . ?
C7 C8 C9 C10 1.0(12) . . . . ?
C8 C7 C12 C11 0.0(10) . . . . ?
C8 C9 C10 C11 -2.2(12) . . . . ?
C8 C9 C10 C13 178.6(7) . . . . ?
C9 C10 C11 C12 2.3(11) . . . . ?
C10 C11 C12 C7 -1.3(10) . . . . ?
C12 C7 C8 C9 0.1(11) . . . . ?
C13 C10 C11 C12 -178.5(7) . . . . ?
C14 P1 C1 N1 -42.9(6) . . . . ?
C14 P1 C1 C2 144.9(6) . . . . ?
C14 P1 C20 C21 -53.6(6) . . . . ?
C14 P1 C20 C25 134.8(5) . . . . ?
C14 C15 C16 C17 -0.3(10) . . . . ?
C15 C14 C19 C18 2.0(10) . . . . ?
C15 C16 C17 C18 1.5(11) . . . . ?
C16 C17 C18 C19 -0.9(10) . . . . ?
C17 C18 C19 C14 -0.9(10) . . . . ?
C19 C14 C15 C16 -1.5(10) . . . . ?
C20 P1 C1 N1 -153.5(5) . . . . ?
C20 P1 C1 C2 34.3(6) . . . . ?
C20 P1 C14 C15 -111.2(5) . . . . ?
C20 P1 C14 C19 66.8(6) . . . . ?
C20 C21 C22 C23 -1.4(11) . . . . ?
C21 C20 C25 C24 -0.7(10) . . . . ?
C21 C22 C23 C24 -1.3(12) . . . . ?
C22 C23 C24 C25 3.0(11) . . . . ?
C23 C24 C25 C20 -1.9(10) . . . . ?
C25 C20 C21 C22 2.4(10) . . . . ?
C26 P2 C39 C40 -65.3(6) . . . . ?
C26 P2 C39 C44 111.5(5) . . . . ?
C26 P2 C45 C46 -138.9(5) . . . . ?
C26 P2 C45 C50 43.4(6) . . . . ?
C26 N4 N5 N6 -1.6(7) . . . . ?
C26 C27 C28 C29 -68.3(9) . . . . ?
C27 N6 C32 C33 66.0(9) . . . . ?
C27 N6 C32 C37 -115.6(7) . . . . ?
C27 C28 C29 C30 -63.6(7) . . . . ?
C31 N4 N5 N6 178.8(5) . . . . ?
C31 N4 C26 P2 -5.2(10) . . . . ?
C31 N4 C26 C27 -178.8(6) . . . . ?
C32 N6 C27 C26 179.1(6) . . . . ?
C32 N6 C27 C28 5.5(10) . . . . ?
C32 C33 C34 C35 -0.8(10) . . . . ?
C33 C32 C37 C36 0.5(10) . . . . ?
C33 C34 C35 C36 1.4(10) . . . . ?
C33 C34 C35 C38 -177.2(6) . . . . ?
C34 C35 C36 C37 -1.1(10) . . . . ?
C35 C36 C37 C32 0.2(10) . . . . ?
C37 C32 C33 C34 -0.2(10) . . . . ?
C38 C35 C36 C37 177.5(7) . . . . ?
C39 P2 C26 N4 153.4(5) . . . . ?
C39 P2 C26 C27 -34.3(6) . . . . ?
C39 P2 C45 C46 113.1(5) . . . . ?
C39 P2 C45 C50 -64.7(6) . . . . ?
C39 C40 C41 C42 -0.2(11) . . . . ?
C40 C39 C44 C43 0.9(10) . . . . ?
C40 C41 C42 C43 -1.5(12) . . . . ?
C41 C42 C43 C44 2.9(11) . . . . ?
C42 C43 C44 C39 -2.6(11) . . . . ?
C44 C39 C40 C41 0.5(10) . . . . ?
C45 P2 C26 N4 41.9(6) . . . . ?
C45 P2 C26 C27 -145.9(6) . . . . ?
C45 P2 C39 C40 45.0(6) . . . . ?
C45 P2 C39 C44 -138.2(5) . . . . ?
C45 C46 C47 C48 -0.5(10) . . . . ?
C46 C45 C50 C49 -2.5(10) . . . . ?
C46 C47 C48 C49 -0.8(11) . . . . ?
C47 C48 C49 C50 0.4(11) . . . . ?
C48 C49 C50 C45 1.2(10) . . . . ?
C50 C45 C46 C47 2.1(10) . . . . ?

loop_
_exptl_oxdiff_crystal_face_indexfrac_h
_exptl_oxdiff_crystal_face_indexfrac_k
_exptl_oxdiff_crystal_face_indexfrac_l
_exptl_oxdiff_crystal_face_x
_exptl_oxdiff_crystal_face_y
_exptl_oxdiff_crystal_face_z
-1.9971 -0.9948 2.0149 -0.0154 0.0628 -0.2164
1.9971 0.9948 -2.0149 0.0154 -0.0628 0.2164
1.9888 0.0316 1.0226 0.0152 -0.1898 0.0224
0.9994 0.9851 -2.0260 -0.0080 0.0111 0.1850
-0.9994 -0.9851 2.0260 0.0080 -0.0111 -0.1850
-1.0266 2.0029 0.9164 -0.2440 0.0339 0.0740
1.0266 -2.0029 -0.9164 0.2440 -0.0339 -0.0740
-0.0243 1.0247 1.9643 -0.1577 -0.0830 -0.0079
0.9929 0.9974 -1.0257 -0.0395 -0.0309 0.1446
-0.9846 -0.0343 -2.0119 0.0398 0.1579 0.0493
0.9846 0.0343 2.0119 -0.0398 -0.1579 -0.0493
-1.0154 1.0028 0.9528 -0.1495 0.0329 0.0011
-0.0065 0.0123 1.0004 -0.0316 -0.0420 -0.0404
0.0018 0.9755 -2.0372 -0.0314 0.0850 0.1536
1.9935 -0.9562 2.0594 0.0781 -0.2328 -0.0908
-1.0089 0.9905 -0.0476 -0.1179 0.0749 0.0415
-1.0042 0.0027 0.9892 -0.0550 0.0319 -0.0718
-1.9935 0.9562 -2.0594 -0.0781 0.2328 0.0908
0.0065 -0.0123 -1.0004 0.0316 0.0420 0.0404
